data_7247987
loop_
_publ_author_name
'Tanioka, Masaru'
'Oyama, Masaya'
'Nakajima, Kaito'
'Mori, Minori'
'Harada, Mei'
'Matsuya, Yuji'
'Kamino, Shinichiro'

_publ_section_title
;
 Coerulein B: a water-soluble and water-compatible near-infrared
 photoredox catalyst.
;
_journal_issue 5
_journal_name_full 'Physical chemistry chemical physics : PCCP'
_journal_page_first 4474
_journal_page_last 4479
_journal_paper_doi 10.1039/d3cp05585j
_journal_volume 26
_journal_year 2024
_chemical_formula_moiety 'H O4 S, C20 H11 O4'
_chemical_formula_sum 'C20 H12 O8 S'
_chemical_formula_weight 412.36
_chemical_name_systematic 'Coerulein B sulfate'
_space_group_crystal_system triclinic
_space_group_IT_number 2
_space_group_name_Hall '-P 1'
_space_group_name_H-M_alt 'P -1'
_atom_sites_solution_hydrogens geom
_atom_sites_solution_primary dual
_audit_creation_date 2020-10-12
_audit_creation_method
;
Olex2 1.3-ac4
(compiled 2019.04.23 svn.r3594 for Rigaku Oxford Diffraction, GUI svn.r5739)
;
_audit_update_record
;
2023-06-26 deposited with the CCDC.	2024-01-04 downloaded from the CCDC.
;
_cell_angle_alpha 71.637(4)
_cell_angle_beta 81.162(4)
_cell_angle_gamma 68.995(5)
_cell_formula_units_Z 2
_cell_length_a 8.1750(5)
_cell_length_b 8.5487(4)
_cell_length_c 13.2740(6)
_cell_measurement_reflns_used 2633
_cell_measurement_temperature 103.15
_cell_measurement_theta_max 67.5020
_cell_measurement_theta_min 3.5110
_cell_volume 821.05(8)
_computing_cell_refinement 'CrysAlisPro 1.171.40.84a (Rigaku OD, 2020)'
_computing_data_collection 'CrysAlisPro 1.171.40.84a (Rigaku OD, 2020)'
_computing_data_reduction 'CrysAlisPro 1.171.40.84a (Rigaku OD, 2020)'
_computing_molecular_graphics 'Olex2 (Dolomanov et al., 2009)'
_computing_publication_material 'Olex2 (Dolomanov et al., 2009)'
_computing_structure_refinement 'ShelXL (Sheldrick, 2015)'
_computing_structure_solution 'ShelXT (Sheldrick, 2015)'
_diffrn_ambient_temperature 103.15
_diffrn_detector 'Hybrid Pixel Array Detector'
_diffrn_detector_area_resol_mean 10.0000
_diffrn_detector_type HyPix3000
_diffrn_measured_fraction_theta_full 0.993
_diffrn_measured_fraction_theta_max 0.989
_diffrn_measurement_details
;
List of Runs (angles in degrees, time in seconds):

  # Type    Start    End  Width  t~exp~   \w     \q     \k     \f   Frames
#--------------------------------------------------------------------------
  1  \w     22.00  47.00   0.50    0.20    --   39.63  25.00  30.00   50
  2  \w     54.00  81.00   0.50    0.20    --   39.63  25.00  30.00   54
  3  \w     19.00 107.00   0.50    0.20    --   39.63  50.00 -90.00  176
  4  \w    -17.00  42.00   0.50    0.20    --   39.63 -50.00 -90.00  118
  5  \w     27.00  55.00   0.50    0.20    --   39.63 -63.00  30.00   56
  6  \w    -28.00  19.00   0.50    0.20    --   39.63 -37.00  60.00   94
  7  \w    -25.00  10.00   0.50    0.20    --   39.63 -37.00 120.00   70
  8  \w     14.00  40.00   0.50    0.20    --   39.63 -37.00 120.00   52
  9  \w    -27.00  23.00   0.50    0.20    --   39.63 -63.00  30.00  100
 10  \w     -5.00  20.00   0.50    0.20    --   39.63 -12.00 -90.00   50
 11  \w     53.00  93.00   0.50    0.43    --   96.37 -77.00-150.00   80
 12  \w     77.00 102.00   0.50    0.43    --   96.37 -77.00-120.00   50
 13  \w     30.00  57.00   0.50    0.43    --   96.37 -50.00-120.00   54
 14  \w     31.00  57.00   0.50    0.43    --   96.37 -50.00-180.00   52
 15  \w     30.00  57.00   0.50    0.43    --   96.37 -50.00-150.00   54
 16  \w     29.00  55.00   0.50    0.43    --   96.37 -50.00 -90.00   52
 17  \w     32.00  57.00   0.50    0.43    --   96.37 -50.00  30.00   50
 18  \w     29.00  54.00   0.50    0.43    --   96.37 -50.00   0.00   50
 19  \w     30.00  56.00   0.50    0.43    --   96.37 -50.00  60.00   52
 20  \w     29.00  54.00   0.50    0.43    --   96.37 -50.00  90.00   50
 21  \w     32.00  68.00   0.50    0.43    --   96.37 -59.00 120.00   72
 22  \w     35.00  87.00   0.50    0.20    --   39.63-118.00  47.00  104
 23  \w     43.00  69.00   0.50    0.20    --   39.63-138.00  30.00   52
 24  \w     42.00 100.00   0.50    0.20    --   39.63-138.00 -30.00  116
 25  \w     76.00 101.00   0.50    0.20    --   39.63-157.00-107.00   50
 26  \w     67.00 127.00   0.50    0.43    --   96.37 -86.00  30.00  120
 27  \w     30.00 109.00   0.50    0.43    --   96.37-117.00  90.00  158
 28  \w     56.00 102.00   0.50    0.43    --   96.37-118.00  47.00   92
 29  \w     25.00  64.00   0.50    0.43    --   96.37 -86.00  30.00   78
 30  \w     62.00 108.00   0.50    0.43    --   96.37-117.00 -60.00   92
 31  \w     28.00 102.00   0.50    0.43    --   96.37-117.00-120.00  148
 32  \w     73.00 108.00   0.50    0.43    --   96.37-117.00-180.00   70
 33  \w    133.00 167.00   0.50    0.43    --   96.37  25.00 -30.00   68
 34  \w     90.00 152.00   0.50    0.43    --   96.37  42.00 -90.00  124
 35  \w     81.00 121.00   0.50    0.43    --   96.37  42.00-120.00   80
 36  \w     80.00 163.00   0.50    0.43    --   96.37  50.00-180.00  166
 37  \w    128.00 153.00   0.50    0.43    --   96.37  33.00-150.00   50
 38  \w    139.00 164.00   0.50    0.43    --   96.37  42.00-120.00   50
 39  \w     79.00 127.00   0.50    0.43    --   96.37  25.00 -30.00   96
 40  \w     84.00 123.00   0.50    0.43    --   96.37  96.00  90.00   78
 41  \w     97.00 122.00   0.50    0.43    --   96.37 118.00 133.00   50
 42  \w    137.00 169.00   0.50    0.43    --   96.37  96.00  90.00   64
 43  \w     54.00  80.00   0.50    0.20    --   39.63 157.00 -72.00   52
 44  \w     82.00 107.00   0.50    0.43    --   96.37 157.00 -72.00   50
 45  \w    -12.00  33.00   0.50    0.20    --  -39.95  12.00  90.00   90
 46  \w    -80.00 -46.00   0.50    0.43    --  -96.68  68.00 120.00   68
 47  \w    -68.00 -43.00   0.50    0.43    --  -96.68  59.00 -30.00   50
 48  \w    -10.00  16.00   0.50    0.20    --  -39.95  25.00-180.00   52
 49  \w    -88.00 -22.00   0.50    0.43    --  -96.68  96.00 -30.00  132
 50  \w    -70.00 -45.00   0.50    0.20    --  -39.95 157.00 -72.00   50
 51  \w    -51.00 -25.00   0.50    0.20    --  -39.95 118.00 133.00   52
 52  \w    -87.00 -48.00   0.50    0.43    --  -96.68 118.00 133.00   78
 53  \w    -55.00 -24.00   0.50    0.20    --  -39.95 -37.00  60.00   62
 54  \w    -89.00 -64.00   0.50    0.20    --  -39.95 -37.00  60.00   50
 55  \w   -163.00 -83.00   0.50    0.43    --  -96.68 -33.00  60.00  160
 56  \w   -145.00-120.00   0.50    0.43    --  -96.68-118.00  47.00   50
 57  \w   -150.00 -82.00   0.50    0.43    --  -96.68 -86.00   0.00  136
 58  \w   -103.00 -77.00   0.50    0.43    --  -96.68-157.00-107.00   52
 59  \w    -99.00 -74.00   0.50    0.20    --  -39.95-157.00-107.00   50
;
_diffrn_measurement_device 'four-circle diffractometer'
_diffrn_measurement_device_type 'XtaLAB Synergy, Single source at home/near, HyPix3000'
_diffrn_measurement_method '\w scans'
_diffrn_orient_matrix_type 'CrysAlisPro convention (1999,Acta A55,543-557)'
_diffrn_orient_matrix_UB_11 0.1847931000
_diffrn_orient_matrix_UB_12 0.0096662000
_diffrn_orient_matrix_UB_13 -0.0007654000
_diffrn_orient_matrix_UB_21 0.0028323000
_diffrn_orient_matrix_UB_22 -0.0819410000
_diffrn_orient_matrix_UB_23 0.1213098000
_diffrn_orient_matrix_UB_31 0.0817185000
_diffrn_orient_matrix_UB_32 -0.1834937000
_diffrn_orient_matrix_UB_33 -0.0163886000
_diffrn_radiation_monochromator mirror
_diffrn_radiation_probe x-ray
_diffrn_radiation_type 'Cu K\a'
_diffrn_radiation_wavelength 1.54184
_diffrn_reflns_av_R_equivalents 0.0392
_diffrn_reflns_av_unetI/netI 0.0465
_diffrn_reflns_Laue_measured_fraction_full 0.993
_diffrn_reflns_Laue_measured_fraction_max 0.989
_diffrn_reflns_limit_h_max 9
_diffrn_reflns_limit_h_min -9
_diffrn_reflns_limit_k_max 9
_diffrn_reflns_limit_k_min -10
_diffrn_reflns_limit_l_max 15
_diffrn_reflns_limit_l_min -15
_diffrn_reflns_number 6625
_diffrn_reflns_point_group_measured_fraction_full 0.993
_diffrn_reflns_point_group_measured_fraction_max 0.989
_diffrn_reflns_theta_full 67.684
_diffrn_reflns_theta_max 68.027
_diffrn_reflns_theta_min 3.512
_diffrn_source 'micro-focus sealed X-ray tube'
_diffrn_source_type 'PhotonJet (Cu) X-ray Source'
_exptl_absorpt_coefficient_mu 2.243
_exptl_absorpt_correction_T_max 1.000
_exptl_absorpt_correction_T_min 0.749
_exptl_absorpt_correction_type gaussian
_exptl_absorpt_process_details
;
CrysAlisPro 1.171.40.84a (Rigaku Oxford Diffraction, 2020)
Numerical absorption correction based on gaussian integration over
a multifaceted crystal model
Empirical absorption correction using spherical harmonics,
implemented in SCALE3 ABSPACK scaling algorithm.
;
_exptl_crystal_colour 'clear dark red'
_exptl_crystal_colour_lustre clear
_exptl_crystal_colour_modifier dark
_exptl_crystal_colour_primary red
_exptl_crystal_density_diffrn 1.668
_exptl_crystal_description block
_exptl_crystal_F_000 424
_exptl_crystal_size_max 0.201
_exptl_crystal_size_mid 0.106
_exptl_crystal_size_min 0.079
_refine_diff_density_max 0.792
_refine_diff_density_min -0.493
_refine_diff_density_rms 0.111
_refine_ls_extinction_method none
_refine_ls_goodness_of_fit_ref 1.048
_refine_ls_hydrogen_treatment constr
_refine_ls_matrix_type full
_refine_ls_number_parameters 265
_refine_ls_number_reflns 2968
_refine_ls_number_restraints 0
_refine_ls_restrained_S_all 1.048
_refine_ls_R_factor_all 0.0652
_refine_ls_R_factor_gt 0.0599
_refine_ls_shift/su_max 0.000
_refine_ls_shift/su_mean 0.000
_refine_ls_structure_factor_coef Fsqd
_refine_ls_weighting_details 'w=1/[\s^2^(Fo^2^)+(0.1351P)^2^+0.0426P] where P=(Fo^2^+2Fc^2^)/3'
_refine_ls_weighting_scheme calc
_refine_ls_wR_factor_gt 0.1691
_refine_ls_wR_factor_ref 0.1765
_reflns_Friedel_coverage 0.000
_reflns_number_gt 2607
_reflns_number_total 2968
_reflns_threshold_expression 'I > 2\s(I)'
_cod_data_source_file d3cp05585j2.cif
_cod_data_source_block bx1-1
_cod_depositor_comments 'Adding full bibliography for 7247986--7247988.cif.'
_cod_database_code 7247987
_shelx_shelxl_version_number 2018/3
_chemical_oxdiff_formula 'C20 H12 O8 S'
_shelx_space_group_comment
;
The symmetry employed for this shelxl refinement is uniquely defined
by the following loop, which should always be used as a source of
symmetry information in preference to the above space-group names.
They are only intended as comments.
;
_diffrn_oxdiff_digest_frames
;
01d012548447f445b84ceabe5470c7181c045766644
;
_reflns_odcompleteness_completeness 99.73
_reflns_odcompleteness_iscentric 1
_reflns_odcompleteness_theta 66.97
_olex2_refinement_description
;
1. Fixed Uiso
 At 1.2 times of:
  All C(H) groups
 At 1.5 times of:
  All O(H) groups
2.a Aromatic/amide H refined with riding coordinates:
 C2(H2A), C5(H5), C12(H12), C10(H10), C4(H4), C15(H15), C18(H18), C16(H16),
 C17(H17)
2.b Idealised tetrahedral OH refined as rotating group:
 O2(H2), O3(H3), O6(H6)
;
_olex2_submission_special_instructions 'No special instructions were received'
_oxdiff_exptl_absorpt_empirical_details
;
Empirical correction (ABSPACK) includes:
- Absorption correction using spherical harmonics
- Frame scaling
;
_oxdiff_exptl_absorpt_empirical_full_max 1.649
_oxdiff_exptl_absorpt_empirical_full_min 0.768

loop_
_space_group_symop_operation_xyz
'x, y, z'
'-x, -y, -z'

loop_
_atom_site_label
_atom_site_type_symbol
_atom_site_fract_x
_atom_site_fract_y
_atom_site_fract_z
_atom_site_U_iso_or_equiv
_atom_site_adp_type
_atom_site_occupancy
_atom_site_site_symmetry_order
_atom_site_calc_flag
_atom_site_refinement_flags_posn
_atom_site_refinement_flags_adp
_atom_site_refinement_flags_occupancy
_atom_site_disorder_assembly
_atom_site_disorder_group
S1 S -0.00018(8) 1.35301(7) 0.89669(4) 0.0322(2) Uani 1 1 d . . . . .
O1 O 0.1284(2) 0.7807(2) 0.65214(14) 0.0330(4) Uani 1 1 d . . . . .
O2 O 0.3086(3) 0.9035(2) 0.93051(15) 0.0391(5) Uani 1 1 d . . . . .
H2 H 0.214822 0.988424 0.918707 0.059 Uiso 1 1 calc GR . . . .
O8 O -0.0200(3) 1.4606(2) 0.78720(14) 0.0405(5) Uani 1 1 d . . . . .
O4 O 0.5018(3) 0.1923(2) 0.46145(15) 0.0387(5) Uani 1 1 d . . . . .
O7 O -0.1384(2) 1.4293(2) 0.96756(15) 0.0401(5) Uani 1 1 d . . . . .
O3 O -0.0289(3) 0.7380(2) 0.34169(15) 0.0393(5) Uani 1 1 d . . . . .
H3 H 0.004139 0.676647 0.299107 0.059 Uiso 1 1 calc GR . . . .
O6 O 0.1760(2) 1.3441(2) 0.93261(15) 0.0390(5) Uani 1 1 d . . . . .
H6 H 0.155898 1.413201 0.969635 0.058 Uiso 1 1 calc GR . . . .
O5 O 0.0175(3) 1.1744(2) 0.90693(16) 0.0415(5) Uani 1 1 d . . . . .
C6 C 0.3838(3) 0.5682(3) 0.74792(19) 0.0314(5) Uani 1 1 d . . . . .
C8 C 0.2886(3) 0.5201(3) 0.6003(2) 0.0316(6) Uani 1 1 d . . . . .
C9 C 0.3136(3) 0.4317(3) 0.5221(2) 0.0315(5) Uani 1 1 d . . . . .
C1 C 0.2421(3) 0.7310(3) 0.7295(2) 0.0320(6) Uani 1 1 d . . . . .
C7 C 0.3932(3) 0.4525(3) 0.6901(2) 0.0315(5) Uani 1 1 d . . . . .
C2 C 0.2098(3) 0.8449(3) 0.7901(2) 0.0334(6) Uani 1 1 d . . . . .
H2A H 0.109749 0.947620 0.779221 0.040 Uiso 1 1 calc R . . . .
C5 C 0.5056(3) 0.5416(3) 0.8229(2) 0.0339(6) Uani 1 1 d . . . . .
H5 H 0.607445 0.440602 0.833485 0.041 Uiso 1 1 calc R . . . .
C13 C 0.1571(3) 0.6854(3) 0.5830(2) 0.0324(6) Uani 1 1 d . . . . .
C11 C 0.0772(3) 0.6665(3) 0.4224(2) 0.0350(6) Uani 1 1 d . . . . .
C14 C 0.5060(3) 0.2676(3) 0.7159(2) 0.0322(6) Uani 1 1 d . . . . .
C3 C 0.3259(3) 0.8065(3) 0.8671(2) 0.0332(6) Uani 1 1 d . . . . .
C12 C 0.0502(3) 0.7564(3) 0.4973(2) 0.0341(6) Uani 1 1 d . . . . .
H12 H -0.040731 0.865788 0.489823 0.041 Uiso 1 1 calc R . . . .
C10 C 0.2130(3) 0.5037(3) 0.4344(2) 0.0333(6) Uani 1 1 d . . . . .
H10 H 0.234848 0.444044 0.381673 0.040 Uiso 1 1 calc R . . . .
C4 C 0.4800(3) 0.6560(3) 0.8792(2) 0.0336(6) Uani 1 1 d . . . . .
H4 H 0.565096 0.636131 0.927224 0.040 Uiso 1 1 calc R . . . .
C15 C 0.5709(4) 0.1737(3) 0.8169(2) 0.0364(6) Uani 1 1 d . . . . .
H15 H 0.539838 0.228144 0.872622 0.044 Uiso 1 1 calc R . . . .
C19 C 0.5417(3) 0.1786(3) 0.6378(2) 0.0340(6) Uani 1 1 d . . . . .
C20 C 0.4581(3) 0.2605(3) 0.5340(2) 0.0330(6) Uani 1 1 d . . . . .
C18 C 0.6515(4) 0.0044(3) 0.6592(2) 0.0368(6) Uani 1 1 d . . . . .
H18 H 0.677631 -0.054219 0.605655 0.044 Uiso 1 1 calc R . . . .
C16 C 0.6812(4) 0.0000(3) 0.8362(2) 0.0409(6) Uani 1 1 d . . . . .
H16 H 0.728061 -0.061213 0.904256 0.049 Uiso 1 1 calc R . . . .
C17 C 0.7225(4) -0.0832(3) 0.7581(2) 0.0382(6) Uani 1 1 d . . . . .
H17 H 0.799578 -0.200416 0.771707 0.046 Uiso 1 1 calc R . . . .

loop_
_atom_site_aniso_label
_atom_site_aniso_U_11
_atom_site_aniso_U_22
_atom_site_aniso_U_33
_atom_site_aniso_U_23
_atom_site_aniso_U_13
_atom_site_aniso_U_12
S1 0.0379(4) 0.0171(4) 0.0297(4) -0.0037(2) -0.0048(3) 0.0037(2)
O1 0.0378(9) 0.0185(8) 0.0327(9) -0.0056(7) -0.0076(7) 0.0034(7)
O2 0.0447(11) 0.0234(9) 0.0403(10) -0.0113(8) -0.0085(8) 0.0036(7)
O8 0.0545(12) 0.0234(9) 0.0312(10) -0.0002(7) -0.0079(8) -0.0024(8)
O4 0.0533(11) 0.0220(9) 0.0343(10) -0.0081(7) -0.0003(8) -0.0055(8)
O7 0.0371(10) 0.0325(10) 0.0420(11) -0.0140(8) -0.0017(8) 0.0015(8)
O3 0.0504(11) 0.0258(9) 0.0336(10) -0.0040(7) -0.0096(8) -0.0037(8)
O6 0.0372(10) 0.0301(10) 0.0389(10) -0.0116(8) -0.0043(8) 0.0040(7)
O5 0.0500(11) 0.0173(9) 0.0465(11) -0.0055(8) -0.0057(9) -0.0001(7)
C6 0.0362(13) 0.0177(11) 0.0294(12) -0.0023(9) 0.0001(10) -0.0007(9)
C8 0.0351(12) 0.0189(12) 0.0316(13) -0.0031(10) 0.0009(10) -0.0027(10)
C9 0.0374(13) 0.0190(11) 0.0327(12) -0.0044(10) 0.0016(10) -0.0067(10)
C1 0.0353(13) 0.0197(12) 0.0298(12) -0.0005(9) -0.0044(10) -0.0006(10)
C7 0.0353(12) 0.0200(12) 0.0321(13) -0.0037(10) 0.0004(10) -0.0047(10)
C2 0.0364(13) 0.0158(11) 0.0367(13) -0.0045(10) -0.0052(11) 0.0033(9)
C5 0.0373(13) 0.0181(11) 0.0344(13) -0.0022(10) -0.0051(10) 0.0017(9)
C13 0.0369(13) 0.0201(11) 0.0329(13) -0.0043(10) -0.0005(10) -0.0040(10)
C11 0.0404(14) 0.0246(12) 0.0324(13) 0.0002(10) -0.0062(10) -0.0071(10)
C14 0.0345(12) 0.0192(12) 0.0341(13) -0.0040(10) -0.0012(10) -0.0017(10)
C3 0.0400(13) 0.0184(11) 0.0323(13) -0.0033(10) -0.0042(10) -0.0016(10)
C12 0.0371(13) 0.0194(12) 0.0360(14) -0.0031(10) -0.0028(10) -0.0016(10)
C10 0.0410(14) 0.0228(12) 0.0319(13) -0.0054(10) 0.0005(11) -0.0087(10)
C4 0.0361(13) 0.0215(12) 0.0330(13) -0.0030(10) -0.0068(10) 0.0005(10)
C15 0.0403(14) 0.0204(12) 0.0394(14) -0.0069(10) -0.0033(11) -0.0004(10)
C19 0.0379(13) 0.0209(12) 0.0356(13) -0.0048(10) -0.0019(11) -0.0034(10)
C20 0.0402(13) 0.0195(12) 0.0352(13) -0.0056(10) -0.0011(11) -0.0071(10)
C18 0.0419(14) 0.0197(12) 0.0408(14) -0.0083(11) -0.0023(11) -0.0009(10)
C16 0.0447(15) 0.0230(13) 0.0419(15) -0.0033(11) -0.0087(12) 0.0017(11)
C17 0.0394(14) 0.0184(12) 0.0447(15) -0.0046(11) -0.0023(11) 0.0011(10)

loop_
_atom_type_symbol
_atom_type_description
_atom_type_scat_dispersion_real
_atom_type_scat_dispersion_imag
_atom_type_scat_source
C C 0.0181 0.0091 'International Tables Vol C Tables 4.2.6.8 and 6.1.1.4'
H H 0.0000 0.0000 'International Tables Vol C Tables 4.2.6.8 and 6.1.1.4'
O O 0.0492 0.0322 'International Tables Vol C Tables 4.2.6.8 and 6.1.1.4'
S S 0.3331 0.5567 'International Tables Vol C Tables 4.2.6.8 and 6.1.1.4'

loop_
_exptl_crystal_face_index_h
_exptl_crystal_face_index_k
_exptl_crystal_face_index_l
_exptl_crystal_face_perp_dist
0 -5 -4 0.1084
1 0 8 0.0437
-1 1 -7 0.0306
-2 -5 1 0.0997
-3 0 6 0.0541
1 5 1 0.0639
3 -1 -6 0.0417
-5 1 2 0.0564
4 -1 -2 0.0380
1 5 5 0.0752
5 0 4 0.0541
0 0 8 0.0384
-2 -5 -5 0.1124
-5 0 -1 0.0536

loop_
_geom_angle_atom_site_label_1
_geom_angle_atom_site_label_2
_geom_angle_atom_site_label_3
_geom_angle
_geom_angle_site_symmetry_1
_geom_angle_site_symmetry_3
_geom_angle_publ_flag
O8 S1 O7 112.01(11) . . ?
O8 S1 O6 107.46(12) . . ?
O7 S1 O6 106.96(11) . . ?
O5 S1 O8 112.01(12) . . ?
O5 S1 O7 112.54(12) . . ?
O5 S1 O6 105.36(11) . . ?
C13 O1 C1 120.17(19) . . ?
C7 C6 C1 118.3(2) . . ?
C7 C6 C5 126.1(2) . . ?
C5 C6 C1 115.6(2) . . ?
C9 C8 C7 123.0(2) . . ?
C13 C8 C9 116.6(2) . . ?
C13 C8 C7 120.3(2) . . ?
C8 C9 C20 118.6(2) . . ?
C10 C9 C8 121.4(2) . . ?
C10 C9 C20 120.0(2) . . ?
O1 C1 C6 121.5(2) . . ?
O1 C1 C2 115.7(2) . . ?
C2 C1 C6 122.8(2) . . ?
C6 C7 C8 117.3(2) . . ?
C6 C7 C14 124.4(2) . . ?
C8 C7 C14 118.3(2) . . ?
C1 C2 C3 118.8(2) . . ?
C4 C5 C6 121.8(2) . . ?
O1 C13 C8 120.4(2) . . ?
O1 C13 C12 117.0(2) . . ?
C12 C13 C8 122.6(2) . . ?
O3 C11 C12 117.7(2) . . ?
O3 C11 C10 122.5(2) . . ?
C12 C11 C10 119.8(2) . . ?
C15 C14 C7 122.7(2) . . ?
C15 C14 C19 118.3(2) . . ?
C19 C14 C7 118.9(2) . . ?
O2 C3 C2 124.5(2) . . ?
O2 C3 C4 115.5(2) . . ?
C2 C3 C4 120.0(2) . . ?
C13 C12 C11 119.4(2) . . ?
C9 C10 C11 120.1(2) . . ?
C5 C4 C3 120.4(2) . . ?
C16 C15 C14 120.2(2) . . ?
C14 C19 C20 121.9(2) . . ?
C18 C19 C14 120.1(2) . . ?
C18 C19 C20 117.8(2) . . ?
O4 C20 C9 120.9(2) . . ?
O4 C20 C19 122.5(2) . . ?
C19 C20 C9 116.6(2) . . ?
C17 C18 C19 120.4(2) . . ?
C17 C16 C15 120.9(3) . . ?
C16 C17 C18 119.8(2) . . ?

loop_
_geom_bond_atom_site_label_1
_geom_bond_atom_site_label_2
_geom_bond_distance
_geom_bond_site_symmetry_2
_geom_bond_publ_flag
S1 O8 1.4518(18) . ?
S1 O7 1.4556(19) . ?
S1 O6 1.555(2) . ?
S1 O5 1.4451(19) . ?
O1 C1 1.354(3) . ?
O1 C13 1.353(3) . ?
O2 C3 1.318(3) . ?
O4 C20 1.221(3) . ?
O3 C11 1.329(3) . ?
C6 C1 1.434(3) . ?
C6 C7 1.407(4) . ?
C6 C5 1.425(4) . ?
C8 C9 1.418(4) . ?
C8 C7 1.418(4) . ?
C8 C13 1.410(3) . ?
C9 C10 1.374(4) . ?
C9 C20 1.495(3) . ?
C1 C2 1.382(4) . ?
C7 C14 1.475(3) . ?
C2 C3 1.384(4) . ?
C5 C4 1.352(4) . ?
C13 C12 1.384(4) . ?
C11 C12 1.385(4) . ?
C11 C10 1.415(3) . ?
C14 C15 1.400(4) . ?
C14 C19 1.409(4) . ?
C3 C4 1.428(3) . ?
C15 C16 1.398(4) . ?
C19 C20 1.482(4) . ?
C19 C18 1.399(3) . ?
C18 C17 1.388(4) . ?
C16 C17 1.370(4) . ?

loop_
_exptl_oxdiff_crystal_face_indexfrac_h
_exptl_oxdiff_crystal_face_indexfrac_k
_exptl_oxdiff_crystal_face_indexfrac_l
_exptl_oxdiff_crystal_face_x
_exptl_oxdiff_crystal_face_y
_exptl_oxdiff_crystal_face_z
0.2043 -5.0188 -3.7489 -0.0079 -0.0430 0.9990
1.3134 -0.2977 7.7779 0.2339 0.9717 0.0345
-1.3266 0.7026 -7.4552 -0.2326 -0.9657 -0.1151
-2.0222 -5.0860 0.7253 -0.4234 0.4990 0.7561
-3.2896 -0.2185 5.8563 -0.6145 0.7190 -0.3247
1.1007 5.3959 1.1306 0.2547 -0.3019 -0.9187
3.0495 -0.8738 -6.0537 0.5597 -0.6541 0.5088
-4.5301 0.8223 1.5551 -0.8304 0.1084 -0.5466
4.3207 -1.2259 -1.7754 0.7879 -0.1027 0.6071
0.9371 5.1915 5.0043 0.2195 0.1843 -0.9580
4.5160 -0.0767 3.5651 0.8311 0.4516 0.3247
-0.3759 -0.1272 8.0610 -0.0769 0.9872 -0.1395
-2.3283 -5.3361 -4.7331 -0.4782 -0.1435 0.8664
-4.9252 -0.0021 -1.2641 -0.9092 -0.1671 -0.3814
